data_9009857
loop_
_publ_author_name
'Sacerdoti, M.'
'Passaglia, E.'
'Carnevali, R.'

_publ_section_title
;
 Structural refinements of Na-, K-, and Ca-exchanged gmelinites
 Note: sample 3Ca
;
_journal_name_full Zeolites
_journal_page_first 276
_journal_page_last 281
_journal_paper_doi 10.1016/0144-2449(94)00024-M
_journal_volume 15
_journal_year 1995
_chemical_compound_source 'San Giorgio perlena, Fara Vincentina, Vicenza, Italy'
_chemical_formula_sum 'Al1.821 Ca1.25 H14 O17.94 Si4.179'
_chemical_name_mineral Gmelinite-Ca
_space_group_IT_number 194
_symmetry_space_group_name_Hall '-P 6c 2c'
_symmetry_space_group_name_H-M 'P 63/m m c'
_cell_angle_alpha 90
_cell_angle_beta 90
_cell_angle_gamma 120
_cell_length_a 13.807
_cell_length_b 13.807
_cell_length_c 9.792
_cell_volume 1616.593
_database_code_amcsd 0015870
_exptl_crystal_density_diffrn 2.127
_cod_original_formula_sum 'Ca1.25 (Si4.179 Al1.821) O17.94 H14'
_cod_database_code 9009857

loop_
_space_group_symop_operation_xyz
x,y,z
-x,-x+y,1/2+z
x,x-y,1/2-z
-x+y,-x,1/2-z
x-y,x,1/2+z
-y,-x,z
y,x,-z
y,-x+y,-z
-y,x-y,z
x-y,-y,1/2+z
-x+y,y,1/2-z
x,y,1/2-z
-x,-y,1/2+z
x,x-y,z
-x,-x+y,-z
x-y,x,-z
-x+y,-x,z
y,x,1/2+z
-y,-x,1/2-z
-y,x-y,1/2-z
y,-x+y,1/2+z
-x+y,y,z
x-y,-y,-z
-x,-y,-z

loop_
_atom_site_label
_atom_site_fract_x
_atom_site_fract_y
_atom_site_fract_z
_atom_site_occupancy
_atom_site_U_iso_or_equiv
_atom_site_type_symbol
_atom_site_attached_hydrogens
Ca1 0.33330 0.66670 0.09000 0.53000 0.03900 Ca 0
Ca2 0.10570 0.21100 0.05100 0.12000 0.08000 Ca 0
Si 0.44280 0.10850 0.08820 0.69650 0.01340 Si 0
Al 0.44280 0.10850 0.08820 0.30350 0.01340 Al 0
O1 0.42500 0.21260 0.04300 1.00000 0.04100 O 0
O2 0.85400 0.42680 0.04500 1.00000 0.03500 O 0
O3 0.42110 0.07950 0.25000 1.00000 0.03500 O 0
O4 0.35470 0.00000 0.00000 1.00000 0.03200 O 0
Wat1 0.18100 0.55600 0.25000 0.50000 0.08000 O 2
Wat2 0.16230 0.32500 0.25000 0.40000 0.08000 O 2
Wat6 0.00000 0.00000 0.04000 0.24000 0.10000 O 2

loop_
_cod_changelog_entry_id
_cod_changelog_entry_author
_cod_changelog_entry_date
_cod_changelog_entry_text
1
;cod-tools version 3.8.0
Id: cif_guess_AMCSD_atom_types 9581 2023-05-17 12:35:41Z saulius
;
2023-05-23T09:19:57+03:00
;Derived atom types and hydrogen counts
from atom names that follow the AMCSD naming convention
(Wat == water, O-H == hydroxyl).
;

loop_
_cod_related_entry_id
_cod_related_entry_database
_cod_related_entry_code
1 AMCSD 0015870

_cell_formula_units_Z 4
